data_7153417
loop_
_publ_author_name
'Maeda, Hiromitsu'
'Takayama, Mayumi'
'Kobayashi, Kazuki'
'Shinmori, Hideyuki'

_publ_section_title
;
 Modification at a boron unit: tuning electronic and optical properties of
 pi-conjugated acyclic anion receptors.
;
_journal_issue 19
_journal_name_full 'Organic &amp; biomolecular chemistry'
_journal_page_first 4308
_journal_page_last 4315
_journal_paper_doi 10.1039/c0ob00044b
_journal_volume 8
_journal_year 2010
_chemical_formula_moiety 'C39 H55 B Br N3 O2'
_chemical_formula_sum 'C39 H55 B Br N3 O2'
_chemical_formula_weight 688.58
_chemical_name_systematic
;
?
;
_space_group_IT_number 4
_symmetry_cell_setting monoclinic
_symmetry_Int_Tables_number 4
_symmetry_space_group_name_Hall 'P 2yb'
_symmetry_space_group_name_H-M 'P 1 21 1'
_atom_sites_solution_hydrogens geom
_atom_sites_solution_primary direct
_atom_sites_solution_secondary difmap
_audit_creation_method SHELXL-97
_cell_angle_alpha 90.00
_cell_angle_beta 107.376(9)
_cell_angle_gamma 90.00
_cell_formula_units_Z 4
_cell_length_a 12.662(3)
_cell_length_b 16.559(3)
_cell_length_c 19.055(4)
_cell_measurement_temperature 123(2)
_cell_measurement_theta_max 27.4
_cell_measurement_theta_min 3.0
_cell_volume 3812.9(14)
_computing_cell_refinement PROCESS-AUTO
_computing_data_collection PROCESS-AUTO
_computing_data_reduction CrystalStructure
_computing_publication_material 'CrystalStructure 3.8'
_computing_structure_refinement 'SHELXL-97 (Sheldrick, 1997)'
_computing_structure_solution 'SHELXS-97 (Sheldrick, 1990)'
_diffrn_ambient_temperature 123(2)
_diffrn_detector_area_resol_mean 10.00
_diffrn_measured_fraction_theta_full 0.991
_diffrn_measured_fraction_theta_max 0.991
_diffrn_measurement_device_type 'Rigaku RAXIS-RAPID'
_diffrn_measurement_method \w
_diffrn_radiation_monochromator graphite
_diffrn_radiation_source 'fine-focus sealed tube'
_diffrn_radiation_type MoK\a
_diffrn_radiation_wavelength 0.71075
_diffrn_reflns_av_R_equivalents 0.0749
_diffrn_reflns_av_sigmaI/netI 0.1333
_diffrn_reflns_limit_h_max 16
_diffrn_reflns_limit_h_min -16
_diffrn_reflns_limit_k_max 21
_diffrn_reflns_limit_k_min -21
_diffrn_reflns_limit_l_max 24
_diffrn_reflns_limit_l_min -24
_diffrn_reflns_number 36595
_diffrn_reflns_theta_full 27.48
_diffrn_reflns_theta_max 27.48
_diffrn_reflns_theta_min 3.00
_exptl_absorpt_coefficient_mu 1.113
_exptl_absorpt_correction_T_max 0.8968
_exptl_absorpt_correction_T_min 0.6060
_exptl_absorpt_correction_type none
_exptl_crystal_colour yellow
_exptl_crystal_density_diffrn 1.199
_exptl_crystal_density_method 'not measured'
_exptl_crystal_description prism
_exptl_crystal_F_000 1464
_exptl_crystal_size_max 0.50
_exptl_crystal_size_mid 0.20
_exptl_crystal_size_min 0.10
_refine_diff_density_max 1.179
_refine_diff_density_min -1.093
_refine_diff_density_rms 0.067
_refine_ls_abs_structure_details 'Flack H D (1983), Acta Cryst. A39, 876-881'
_refine_ls_abs_structure_Flack 0.065(10)
_refine_ls_extinction_method none
_refine_ls_goodness_of_fit_ref 1.026
_refine_ls_hydrogen_treatment constr
_refine_ls_matrix_type full
_refine_ls_number_parameters 837
_refine_ls_number_reflns 17049
_refine_ls_number_restraints 5
_refine_ls_restrained_S_all 1.030
_refine_ls_R_factor_all 0.1600
_refine_ls_R_factor_gt 0.0737
_refine_ls_shift/su_max 0.001
_refine_ls_shift/su_mean 0.000
_refine_ls_structure_factor_coef Fsqd
_refine_ls_weighting_details 'calc w=1/[\s^2^(Fo^2^)+(0.0772P)^2^+1.0862P] where P=(Fo^2^+2Fc^2^)/3'
_refine_ls_weighting_scheme calc
_refine_ls_wR_factor_gt 0.1593
_refine_ls_wR_factor_ref 0.1951
_reflns_number_gt 8507
_reflns_number_total 17049
_reflns_threshold_expression >2sigma(I)
_cod_data_source_file c0ob00044b.txt
_cod_data_source_block 90919mae
_cod_original_cell_volume 3813.0(13)
_cod_original_sg_symbol_H-M 'P 21'
_cod_database_code 7153417

loop_
_symmetry_equiv_pos_as_xyz
'x, y, z'
'-x, y+1/2, -z'

loop_
_atom_site_label
_atom_site_type_symbol
_atom_site_fract_x
_atom_site_fract_y
_atom_site_fract_z
_atom_site_U_iso_or_equiv
_atom_site_adp_type
_atom_site_occupancy
_atom_site_symmetry_multiplicity
_atom_site_calc_flag
_atom_site_refinement_flags
C1 C 0.0076(7) 0.2716(4) 0.1103(6) 0.084(3) Uani 1 1 d .
H1 H -0.0682 0.2749 0.1081 0.101 Uiso 1 1 calc R
C2 C 0.0475(6) 0.2599(5) 0.0519(5) 0.077(3) Uani 1 1 d .
H2 H 0.0043 0.2533 0.0021 0.093 Uiso 1 1 calc R
C3 C 0.1621(5) 0.2596(4) 0.0780(4) 0.0517(17) Uani 1 1 d .
H3 H 0.2114 0.2531 0.0494 0.062 Uiso 1 1 calc R
C4 C 0.1914(5) 0.2704(3) 0.1527(4) 0.0437(15) Uani 1 1 d .
C5 C 0.2983(5) 0.2784(3) 0.2028(3) 0.0370(13) Uani 1 1 d .
C6 C 0.3179(6) 0.2881(3) 0.2782(3) 0.0493(16) Uani 1 1 d .
H4 H 0.2602 0.2788 0.2996 0.059 Uiso 1 1 calc R
C7 C 0.4211(6) 0.3112(4) 0.3216(3) 0.0526(16) Uani 1 1 d .
C8 C 0.4423(9) 0.3390(4) 0.3960(4) 0.076(3) Uani 1 1 d .
C9 C 0.5407(11) 0.3568(4) 0.4481(5) 0.104(4) Uani 1 1 d .
H5 H 0.6125 0.3550 0.4422 0.124 Uiso 1 1 calc R
C10 C 0.5137(19) 0.3784(7) 0.5126(6) 0.161(9) Uani 1 1 d .
H6 H 0.5637 0.3988 0.5567 0.193 Uiso 1 1 calc R
C11 C 0.4061(18) 0.3652(7) 0.5009(7) 0.151(8) Uani 1 1 d .
H7 H 0.3685 0.3698 0.5370 0.181 Uiso 1 1 calc R
N1 N 0.0940(5) 0.2774(3) 0.1713(4) 0.0593(16) Uani 1 1 d .
H8 H 0.0896 0.2847 0.2161 0.071 Uiso 1 1 calc R
N2 N 0.3573(8) 0.3439(3) 0.4282(4) 0.097(3) Uani 1 1 d .
H109 H 0.2865 0.3352 0.4066 0.117 Uiso 1 1 calc R
O1 O 0.3795(3) 0.2806(2) 0.1740(2) 0.0367(9) Uani 1 1 d .
O2 O 0.5068(3) 0.3142(2) 0.2955(2) 0.0487(10) Uani 1 1 d .
B1 B 0.4965(6) 0.2674(4) 0.2250(4) 0.0389(16) Uani 1 1 d .
C12 C 0.5117(5) 0.1717(3) 0.2441(3) 0.0434(15) Uani 1 1 d .
C13 C 0.4423(6) 0.1125(4) 0.1996(4) 0.0502(18) Uani 1 1 d .
H9 H 0.3833 0.1288 0.1581 0.060 Uiso 1 1 calc R
C14 C 0.4595(7) 0.0322(4) 0.2156(4) 0.062(2) Uani 1 1 d .
H10 H 0.4122 -0.0067 0.1851 0.075 Uiso 1 1 calc R
C15 C 0.5449(7) 0.0067(4) 0.2758(5) 0.077(3) Uani 1 1 d .
H11 H 0.5563 -0.0491 0.2870 0.092 Uiso 1 1 calc R
C16 C 0.6113(8) 0.0628(4) 0.3178(5) 0.079(3) Uani 1 1 d .
H12 H 0.6712 0.0460 0.3584 0.095 Uiso 1 1 calc R
C17 C 0.5945(6) 0.1438(4) 0.3035(4) 0.069(2) Uani 1 1 d .
H13 H 0.6414 0.1817 0.3356 0.083 Uiso 1 1 calc R
C18 C 0.5800(4) 0.3050(4) 0.1868(3) 0.0420(13) Uani 1 1 d .
C19 C 0.5483(5) 0.3225(3) 0.1117(4) 0.0456(15) Uani 1 1 d .
H14 H 0.4742 0.3127 0.0826 0.055 Uiso 1 1 calc R
C20 C 0.6240(7) 0.3543(4) 0.0791(4) 0.0598(19) Uani 1 1 d .
H15 H 0.6015 0.3661 0.0279 0.072 Uiso 1 1 calc R
C21 C 0.7326(7) 0.3687(4) 0.1214(6) 0.072(2) Uani 1 1 d .
H16 H 0.7840 0.3903 0.0989 0.087 Uiso 1 1 calc R
C22 C 0.7657(7) 0.3524(4) 0.1939(6) 0.068(2) Uani 1 1 d .
H17 H 0.8399 0.3626 0.2225 0.082 Uiso 1 1 calc R
C23 C 0.6903(5) 0.3205(4) 0.2266(4) 0.0578(18) Uani 1 1 d .
H18 H 0.7144 0.3088 0.2778 0.069 Uiso 1 1 calc R
Br1 Br 0.07582(8) 0.29870(5) 0.34237(5) 0.0974(3) Uani 1 1 d .
N3 N 0.0297(5) 0.0410(3) 0.2635(4) 0.076(2) Uani 1 1 d .
C24 C -0.0136(7) -0.0079(4) 0.3168(5) 0.082(3) Uani 1 1 d .
H19 H -0.0792 -0.0389 0.2882 0.098 Uiso 1 1 calc R
H20 H 0.0439 -0.0473 0.3423 0.098 Uiso 1 1 calc R
C25 C -0.0451(8) 0.0415(5) 0.3736(5) 0.089(3) Uani 1 1 d .
H21 H -0.1079 0.0774 0.3492 0.107 Uiso 1 1 calc R
H22 H 0.0181 0.0756 0.4006 0.107 Uiso 1 1 calc R
C26 C -0.0776(8) -0.0138(6) 0.4267(6) 0.103(4) Uani 1 1 d .
H23 H -0.1391 -0.0487 0.3985 0.124 Uiso 1 1 calc R
H24 H -0.0140 -0.0493 0.4504 0.124 Uiso 1 1 calc R
C27 C -0.1129(8) 0.0285(7) 0.4860(6) 0.110(4) Uani 1 1 d .
H25 H -0.0513 0.0609 0.5163 0.166 Uiso 1 1 calc R
H26 H -0.1343 -0.0118 0.5170 0.166 Uiso 1 1 calc R
H27 H -0.1761 0.0637 0.4635 0.166 Uiso 1 1 calc R
C28 C -0.0546(6) 0.1036(4) 0.2237(5) 0.077(3) Uani 1 1 d .
H28 H -0.0238 0.1334 0.1892 0.092 Uiso 1 1 calc R
H29 H -0.0646 0.1429 0.2603 0.092 Uiso 1 1 calc R
C29 C -0.1693(6) 0.0705(4) 0.1802(5) 0.067(2) Uani 1 1 d .
H30 H -0.1608 0.0243 0.1493 0.081 Uiso 1 1 calc R
H31 H -0.2091 0.0515 0.2145 0.081 Uiso 1 1 calc R
C30 C -0.2346(6) 0.1375(4) 0.1318(5) 0.073(2) Uani 1 1 d .
H32 H -0.2407 0.1840 0.1630 0.088 Uiso 1 1 calc R
H33 H -0.1943 0.1558 0.0975 0.088 Uiso 1 1 calc R
C31 C -0.3485(6) 0.1102(5) 0.0886(5) 0.080(3) Uani 1 1 d .
H34 H -0.3427 0.0663 0.0554 0.120 Uiso 1 1 calc R
H35 H -0.3890 0.1555 0.0597 0.120 Uiso 1 1 calc R
H36 H -0.3881 0.0909 0.1223 0.120 Uiso 1 1 calc R
C32 C 0.0525(7) -0.0194(4) 0.2109(5) 0.073(3) Uani 1 1 d .
H37 H -0.0168 -0.0488 0.1864 0.088 Uiso 1 1 calc R
H38 H 0.1069 -0.0593 0.2393 0.088 Uiso 1 1 calc R
C33 C 0.0979(7) 0.0184(5) 0.1510(6) 0.090(3) Uani 1 1 d .
H39 H 0.0437 0.0578 0.1216 0.108 Uiso 1 1 calc R
H40 H 0.1676 0.0477 0.1748 0.108 Uiso 1 1 calc R
C34 C 0.1190(7) -0.0458(4) 0.1012(5) 0.080(3) Uani 1 1 d .
H41 H 0.1713 -0.0860 0.1310 0.096 Uiso 1 1 calc R
H42 H 0.0487 -0.0739 0.0766 0.096 Uiso 1 1 calc R
C35 C 0.1650(8) -0.0122(6) 0.0453(6) 0.103(3) Uani 1 1 d .
H43 H 0.1254 0.0374 0.0252 0.155 Uiso 1 1 calc R
H44 H 0.1567 -0.0517 0.0056 0.155 Uiso 1 1 calc R
H45 H 0.2437 -0.0001 0.0677 0.155 Uiso 1 1 calc R
C36 C 0.1345(7) 0.0858(4) 0.3044(6) 0.095(4) Uani 1 1 d .
H46 H 0.1587 0.1184 0.2685 0.114 Uiso 1 1 calc R
H47 H 0.1167 0.1237 0.3394 0.114 Uiso 1 1 calc R
C37 C 0.2303(8) 0.0331(5) 0.3465(7) 0.121(4) Uani 1 1 d .
H48 H 0.2449 -0.0084 0.3132 0.145 Uiso 1 1 calc R
H49 H 0.2108 0.0051 0.3868 0.145 Uiso 1 1 calc R
C38 C 0.3364(9) 0.0851(5) 0.3790(6) 0.108(4) Uani 1 1 d .
H50 H 0.4035 0.0511 0.3964 0.130 Uiso 1 1 calc R
H51 H 0.3468 0.1251 0.3430 0.130 Uiso 1 1 calc R
C39 C 0.3085(10) 0.1245(10) 0.4406(7) 0.168(6) Uani 1 1 d .
H52 H 0.2308 0.1414 0.4245 0.252 Uiso 1 1 calc R
H53 H 0.3560 0.1718 0.4567 0.252 Uiso 1 1 calc R
H54 H 0.3203 0.0863 0.4815 0.252 Uiso 1 1 calc R
C40 C -0.3453(6) 0.8836(4) 0.1302(4) 0.0539(17) Uani 1 1 d .
H55 H -0.4146 0.9026 0.1332 0.065 Uiso 1 1 calc R
C41 C -0.3106(6) 0.8859(4) 0.0685(4) 0.0558(18) Uani 1 1 d .
H56 H -0.3511 0.9068 0.0218 0.067 Uiso 1 1 calc R
C42 C -0.2047(5) 0.8517(3) 0.0871(4) 0.0479(16) Uani 1 1 d .
H57 H -0.1596 0.8454 0.0556 0.057 Uiso 1 1 calc R
C43 C -0.1787(5) 0.8289(3) 0.1591(4) 0.0441(16) Uani 1 1 d .
C44 C -0.0771(5) 0.7954(4) 0.2063(3) 0.0472(14) Uani 1 1 d .
C45 C -0.0605(6) 0.7756(3) 0.2790(4) 0.0554(18) Uani 1 1 d .
H58 H -0.1219 0.7666 0.2969 0.066 Uiso 1 1 calc R
C46 C 0.0462(7) 0.7690(3) 0.3256(4) 0.0546(19) Uani 1 1 d .
C47 C 0.0741(9) 0.7698(4) 0.4037(4) 0.076(3) Uani 1 1 d .
C48 C 0.1760(11) 0.7709(5) 0.4549(4) 0.108(4) Uani 1 1 d .
H59 H 0.2461 0.7721 0.4463 0.129 Uiso 1 1 calc R
C49 C 0.1534(15) 0.7697(7) 0.5264(6) 0.153(7) Uani 1 1 d .
H60 H 0.2057 0.7665 0.5739 0.184 Uiso 1 1 calc R
C50 C 0.0431(18) 0.7742(7) 0.5097(8) 0.172(9) Uani 1 1 d .
H61 H 0.0054 0.7791 0.5458 0.207 Uiso 1 1 calc R
N4 N -0.2656(4) 0.8505(3) 0.1856(3) 0.0502(14) Uani 1 1 d .
H62 H -0.2680 0.8436 0.2309 0.060 Uiso 1 1 calc R
N5 N -0.0071(9) 0.7714(4) 0.4401(5) 0.120(4) Uani 1 1 d .
H110 H -0.0792 0.7706 0.4193 0.144 Uiso 1 1 calc R
O3 O 0.0035(3) 0.7877(2) 0.1770(2) 0.0405(9) Uani 1 1 d .
O4 O 0.1320(4) 0.7668(2) 0.2999(2) 0.0464(10) Uani 1 1 d .
B2 B 0.1042(6) 0.7378(4) 0.2206(4) 0.0397(16) Uani 1 1 d .
C51 C 0.0729(5) 0.6441(3) 0.2165(3) 0.0385(14) Uani 1 1 d .
C52 C -0.0173(6) 0.6122(4) 0.1621(4) 0.0563(18) Uani 1 1 d .
H63 H -0.0617 0.6471 0.1255 0.068 Uiso 1 1 calc R
C53 C -0.0435(7) 0.5307(4) 0.1599(5) 0.070(2) Uani 1 1 d .
H64 H -0.1051 0.5103 0.1223 0.084 Uiso 1 1 calc R
C54 C 0.0208(6) 0.4789(4) 0.2132(4) 0.0570(19) Uani 1 1 d .
H65 H 0.0036 0.4230 0.2116 0.068 Uiso 1 1 calc R
C55 C 0.1079(6) 0.5081(4) 0.2672(5) 0.063(2) Uani 1 1 d .
H66 H 0.1519 0.4727 0.3035 0.076 Uiso 1 1 calc R
C56 C 0.1333(6) 0.5909(3) 0.2695(4) 0.0534(17) Uani 1 1 d .
H67 H 0.1935 0.6109 0.3084 0.064 Uiso 1 1 calc R
C57 C 0.2055(5) 0.7592(3) 0.1900(3) 0.0382(14) Uani 1 1 d .
C58 C 0.1976(5) 0.7360(4) 0.1177(4) 0.0443(15) Uani 1 1 d .
H68 H 0.1345 0.7068 0.0897 0.053 Uiso 1 1 calc R
C59 C 0.2809(5) 0.7552(4) 0.0866(4) 0.0530(17) Uani 1 1 d .
H69 H 0.2727 0.7404 0.0371 0.064 Uiso 1 1 calc R
C60 C 0.3738(5) 0.7948(5) 0.1261(4) 0.0612(18) Uani 1 1 d .
H70 H 0.4294 0.8088 0.1041 0.073 Uiso 1 1 calc R
C61 C 0.3862(5) 0.8142(4) 0.1977(4) 0.0570(18) Uani 1 1 d .
H71 H 0.4528 0.8390 0.2262 0.068 Uiso 1 1 calc R
C62 C 0.3019(5) 0.7979(4) 0.2302(3) 0.0497(14) Uani 1 1 d .
H72 H 0.3111 0.8135 0.2797 0.060 Uiso 1 1 calc R
Br2 Br -0.30633(6) 0.80316(4) 0.34513(3) 0.05726(19) Uani 1 1 d .
N6 N 0.5289(5) 0.5676(3) 0.2511(3) 0.0568(17) Uani 1 1 d .
C63 C 0.4832(6) 0.6192(4) 0.2985(4) 0.0557(19) Uani 1 1 d .
H73 H 0.4188 0.6488 0.2666 0.067 Uiso 1 1 calc R
H74 H 0.5399 0.6598 0.3225 0.067 Uiso 1 1 calc R
C64 C 0.4465(7) 0.5764(4) 0.3583(4) 0.068(2) Uani 1 1 d .
H75 H 0.3815 0.5419 0.3355 0.082 Uiso 1 1 calc R
H76 H 0.5070 0.5415 0.3878 0.082 Uiso 1 1 calc R
C65 C 0.4169(7) 0.6390(4) 0.4076(4) 0.074(2) Uani 1 1 d .
H77 H 0.3606 0.6763 0.3773 0.089 Uiso 1 1 calc R
H78 H 0.4835 0.6709 0.4329 0.089 Uiso 1 1 calc R
C66 C 0.3721(8) 0.5986(5) 0.4647(4) 0.093(3) Uani 1 1 d .
H79 H 0.3034 0.5700 0.4398 0.140 Uiso 1 1 calc R
H80 H 0.3572 0.6398 0.4975 0.140 Uiso 1 1 calc R
H81 H 0.4268 0.5602 0.4935 0.140 Uiso 1 1 calc R
C67 C 0.4467(6) 0.5058(4) 0.2093(4) 0.0539(19) Uani 1 1 d .
H82 H 0.4223 0.4730 0.2451 0.065 Uiso 1 1 calc R
H83 H 0.4847 0.4690 0.1837 0.065 Uiso 1 1 calc R
C68 C 0.3440(5) 0.5404(3) 0.1525(4) 0.0453(15) Uani 1 1 d .
H84 H 0.3080 0.5806 0.1763 0.054 Uiso 1 1 calc R
H85 H 0.3660 0.5679 0.1129 0.054 Uiso 1 1 calc R
C69 C 0.2632(5) 0.4724(3) 0.1200(4) 0.0480(16) Uani 1 1 d .
H86 H 0.3024 0.4297 0.1012 0.058 Uiso 1 1 calc R
H87 H 0.2368 0.4484 0.1593 0.058 Uiso 1 1 calc R
C70 C 0.1645(6) 0.5010(4) 0.0581(4) 0.0615(19) Uani 1 1 d .
H88 H 0.1280 0.5455 0.0756 0.092 Uiso 1 1 calc R
H89 H 0.1122 0.4563 0.0418 0.092 Uiso 1 1 calc R
H90 H 0.1895 0.5196 0.0169 0.092 Uiso 1 1 calc R
C71 C 0.5605(6) 0.6255(4) 0.1973(4) 0.061(2) Uani 1 1 d .
H91 H 0.4934 0.6560 0.1705 0.073 Uiso 1 1 calc R
H92 H 0.6145 0.6650 0.2266 0.073 Uiso 1 1 calc R
C72 C 0.6084(7) 0.5893(4) 0.1418(5) 0.076(2) Uani 1 1 d .
H93 H 0.5617 0.5437 0.1169 0.091 Uiso 1 1 calc R
H94 H 0.6834 0.5682 0.1668 0.091 Uiso 1 1 calc R
C73 C 0.6150(7) 0.6513(5) 0.0861(5) 0.085(3) Uani 1 1 d .
H95 H 0.6635 0.6958 0.1118 0.102 Uiso 1 1 calc R
H96 H 0.5402 0.6741 0.0638 0.102 Uiso 1 1 calc R
C74 C 0.6582(7) 0.6206(6) 0.0252(5) 0.093(3) Uani 1 1 d .
H97 H 0.7336 0.6001 0.0463 0.139 Uiso 1 1 calc R
H98 H 0.6585 0.6647 -0.0090 0.139 Uiso 1 1 calc R
H99 H 0.6103 0.5769 -0.0012 0.139 Uiso 1 1 calc R
C75 C 0.6302(7) 0.5200(4) 0.2961(6) 0.089(3) Uani 1 1 d .
H100 H 0.6053 0.4778 0.3244 0.107 Uiso 1 1 calc R
H101 H 0.6633 0.4923 0.2617 0.107 Uiso 1 1 calc R
C76 C 0.7181(9) 0.5696(5) 0.3485(7) 0.147(6) Uani 1 1 d D
H102 H 0.6860 0.6023 0.3805 0.176 Uiso 1 1 calc R
H103 H 0.7535 0.6064 0.3213 0.176 Uiso 1 1 calc R
C77 C 0.8120(9) 0.5029(10) 0.3993(6) 0.177(8) Uani 1 1 d D
H104 H 0.8532 0.5230 0.4488 0.213 Uiso 1 1 calc R
H105 H 0.7813 0.4484 0.4021 0.213 Uiso 1 1 calc R
C78 C 0.8717(10) 0.5096(10) 0.3465(6) 0.167(7) Uani 1 1 d D
H106 H 0.8196 0.5075 0.2967 0.250 Uiso 1 1 calc R
H107 H 0.9244 0.4648 0.3531 0.250 Uiso 1 1 calc R
H108 H 0.9119 0.5610 0.3534 0.250 Uiso 1 1 calc R

loop_
_atom_site_aniso_label
_atom_site_aniso_U_11
_atom_site_aniso_U_22
_atom_site_aniso_U_33
_atom_site_aniso_U_23
_atom_site_aniso_U_13
_atom_site_aniso_U_12
C1 0.032(5) 0.052(4) 0.169(10) -0.008(5) 0.030(6) -0.009(3)
C2 0.038(5) 0.063(5) 0.113(7) -0.014(5) -0.005(5) 0.000(4)
C3 0.033(4) 0.048(3) 0.072(5) -0.003(3) 0.012(4) -0.005(3)
C4 0.040(4) 0.033(3) 0.062(4) 0.003(3) 0.022(3) 0.000(3)
C5 0.038(4) 0.029(3) 0.048(4) 0.002(2) 0.018(3) 0.001(2)
C6 0.073(5) 0.035(4) 0.050(4) 0.009(3) 0.034(4) 0.003(3)
C7 0.088(5) 0.029(3) 0.039(3) 0.006(3) 0.017(4) 0.003(4)
C8 0.140(8) 0.042(4) 0.045(5) 0.003(3) 0.027(6) -0.017(4)
C9 0.190(12) 0.051(4) 0.051(5) 0.007(4) 0.008(6) -0.015(6)
C10 0.38(3) 0.047(6) 0.048(6) -0.005(4) 0.055(12) -0.038(11)
C11 0.36(3) 0.044(5) 0.079(8) -0.008(5) 0.115(13) -0.030(10)
N1 0.048(4) 0.036(3) 0.106(5) 0.002(3) 0.041(4) -0.002(2)
N2 0.205(9) 0.050(3) 0.057(4) 0.004(3) 0.070(6) -0.002(5)
O1 0.034(2) 0.037(2) 0.043(2) 0.0030(15) 0.0172(19) 0.0001(16)
O2 0.055(3) 0.037(2) 0.050(2) -0.001(2) 0.010(2) -0.003(2)
B1 0.034(4) 0.035(3) 0.041(4) -0.009(3) 0.001(3) 0.002(3)
C12 0.037(4) 0.039(3) 0.047(4) 0.002(3) 0.003(3) -0.001(3)
C13 0.053(5) 0.034(3) 0.053(5) 0.005(3) 0.001(4) 0.005(3)
C14 0.072(6) 0.031(3) 0.064(5) 0.001(3) -0.011(4) 0.000(3)
C15 0.080(6) 0.040(4) 0.088(6) 0.004(4) -0.007(5) 0.010(4)
C16 0.085(7) 0.048(4) 0.073(5) -0.005(4) -0.026(5) 0.001(4)
C17 0.075(6) 0.034(3) 0.073(5) 0.000(3) -0.018(4) -0.003(3)
C18 0.034(3) 0.025(2) 0.068(4) 0.005(4) 0.016(3) 0.003(3)
C19 0.040(4) 0.039(4) 0.063(4) 0.003(3) 0.024(3) 0.001(3)
C20 0.064(5) 0.044(4) 0.083(5) -0.001(3) 0.041(4) 0.001(3)
C21 0.058(6) 0.042(4) 0.140(8) -0.012(4) 0.064(6) -0.010(3)
C22 0.044(5) 0.056(4) 0.104(7) -0.023(4) 0.019(5) -0.008(4)
C23 0.042(4) 0.043(4) 0.088(5) -0.016(3) 0.018(4) -0.002(3)
Br1 0.1434(8) 0.0489(4) 0.1475(8) 0.0235(6) 0.1161(7) 0.0196(6)
N3 0.049(4) 0.031(3) 0.136(6) 0.001(3) 0.008(4) -0.011(3)
C24 0.063(6) 0.049(4) 0.113(7) -0.023(4) -0.005(5) -0.002(4)
C25 0.088(7) 0.054(4) 0.094(7) 0.004(5) -0.018(5) -0.013(4)
C26 0.055(6) 0.095(7) 0.124(9) -0.030(7) -0.028(6) 0.014(5)
C27 0.073(7) 0.109(8) 0.124(9) 0.016(7) -0.010(6) 0.012(6)
C28 0.047(5) 0.022(3) 0.146(8) -0.003(4) 0.006(5) 0.003(3)
C29 0.038(4) 0.043(4) 0.115(6) 0.000(4) 0.013(4) -0.004(3)
C30 0.049(5) 0.039(3) 0.123(7) -0.010(4) 0.013(5) 0.006(3)
C31 0.043(5) 0.066(5) 0.128(8) -0.010(5) 0.020(5) 0.009(4)
C32 0.055(5) 0.032(3) 0.124(8) -0.009(4) 0.014(5) 0.003(3)
C33 0.067(6) 0.048(4) 0.151(9) -0.001(5) 0.029(6) -0.012(4)
C34 0.071(6) 0.051(4) 0.102(7) 0.017(4) 0.000(5) 0.008(4)
C35 0.076(7) 0.088(6) 0.128(9) 0.043(6) 0.003(6) 0.000(5)
C36 0.041(5) 0.043(4) 0.174(10) -0.010(5) -0.010(6) -0.013(4)
C37 0.061(6) 0.057(5) 0.197(12) -0.023(6) -0.035(7) -0.007(4)
C38 0.111(8) 0.066(5) 0.089(7) -0.004(5) -0.059(6) -0.003(5)
C39 0.106(10) 0.226(16) 0.112(10) 0.025(11) -0.059(8) -0.012(10)
C40 0.038(4) 0.050(4) 0.071(5) -0.016(3) 0.011(4) -0.005(3)
C41 0.041(4) 0.050(4) 0.073(5) -0.017(3) 0.013(4) -0.010(3)
C42 0.042(4) 0.037(3) 0.071(5) -0.016(3) 0.027(4) -0.005(3)
C43 0.034(4) 0.030(3) 0.077(5) -0.017(3) 0.029(4) -0.006(2)
C44 0.049(4) 0.031(3) 0.069(4) -0.009(3) 0.029(3) -0.012(3)
C45 0.059(5) 0.032(3) 0.091(6) 0.000(3) 0.046(4) 0.003(3)
C46 0.095(6) 0.025(3) 0.048(4) -0.005(3) 0.028(4) 0.000(3)
C47 0.141(8) 0.036(3) 0.061(5) 0.006(3) 0.046(6) 0.018(4)
C48 0.212(12) 0.072(5) 0.030(4) 0.015(3) 0.021(6) 0.079(6)
C49 0.29(2) 0.098(8) 0.044(6) 0.022(5) 0.009(9) 0.110(11)
C50 0.38(3) 0.072(7) 0.082(9) 0.029(6) 0.094(14) 0.094(12)
N4 0.039(3) 0.047(3) 0.073(4) -0.023(3) 0.030(3) -0.017(2)
N5 0.223(11) 0.055(4) 0.133(7) -0.013(4) 0.132(8) -0.003(5)
O3 0.035(2) 0.033(2) 0.056(2) -0.0037(17) 0.0182(19) -0.0042(18)
O4 0.057(3) 0.0339(19) 0.049(3) -0.0077(17) 0.019(2) -0.0065(19)
B2 0.039(4) 0.033(3) 0.049(4) -0.003(3) 0.016(3) 0.004(3)
C51 0.031(4) 0.036(3) 0.051(4) -0.005(3) 0.017(3) -0.009(3)
C52 0.066(5) 0.040(3) 0.067(5) -0.010(3) 0.025(4) -0.008(3)
C53 0.067(5) 0.038(3) 0.101(6) -0.024(4) 0.019(5) -0.021(4)
C54 0.051(5) 0.027(3) 0.099(6) -0.011(3) 0.032(4) -0.005(3)
C55 0.056(5) 0.036(3) 0.096(6) 0.013(4) 0.021(5) -0.005(3)
C56 0.053(4) 0.032(3) 0.074(5) 0.010(3) 0.018(4) -0.005(3)
C57 0.028(3) 0.026(3) 0.055(4) 0.005(2) 0.003(3) 0.003(2)
C58 0.023(3) 0.046(3) 0.065(4) 0.004(3) 0.014(3) 0.005(3)
C59 0.037(4) 0.049(4) 0.077(5) 0.012(3) 0.023(4) 0.009(3)
C60 0.043(4) 0.049(4) 0.097(6) 0.025(4) 0.029(4) 0.003(4)
C61 0.023(3) 0.040(4) 0.097(5) 0.015(4) 0.001(3) -0.002(3)
C62 0.040(3) 0.033(3) 0.064(4) 0.013(4) -0.002(3) -0.001(3)
Br2 0.0736(5) 0.0436(3) 0.0537(4) -0.0022(4) 0.0178(3) 0.0016(4)
N6 0.048(4) 0.030(3) 0.073(4) -0.013(3) -0.011(3) 0.007(2)
C63 0.046(4) 0.034(3) 0.065(5) -0.009(3) -0.018(4) 0.005(3)
C64 0.079(6) 0.046(4) 0.056(5) 0.008(3) -0.016(4) 0.003(4)
C65 0.093(6) 0.053(4) 0.061(5) -0.003(4) -0.001(5) 0.007(4)
C66 0.115(8) 0.081(6) 0.058(5) 0.018(4) -0.014(5) 0.019(5)
C67 0.053(5) 0.035(3) 0.064(5) -0.011(3) 0.002(4) -0.008(3)
C68 0.034(4) 0.036(3) 0.060(4) 0.000(3) 0.006(3) -0.001(3)
C69 0.033(4) 0.038(3) 0.066(4) -0.005(3) 0.004(3) -0.009(3)
C70 0.048(5) 0.050(4) 0.081(5) -0.012(3) 0.012(4) 0.001(3)
C71 0.044(4) 0.034(3) 0.103(6) -0.020(3) 0.018(4) -0.006(3)
C72 0.052(5) 0.045(4) 0.129(7) -0.024(4) 0.024(5) -0.002(3)
C73 0.063(6) 0.058(5) 0.137(8) -0.036(5) 0.036(6) -0.018(4)
C74 0.061(6) 0.095(6) 0.127(8) -0.043(6) 0.035(6) -0.008(5)
C75 0.049(5) 0.037(4) 0.140(9) -0.024(4) -0.035(5) 0.021(3)
C76 0.088(8) 0.075(6) 0.191(12) -0.055(7) -0.090(8) 0.038(5)
C77 0.094(9) 0.36(2) 0.056(7) 0.011(9) -0.012(6) -0.105(12)
C78 0.101(10) 0.271(18) 0.107(10) -0.117(11) -0.002(8) -0.055(11)

loop_
_atom_type_symbol
_atom_type_description
_atom_type_scat_dispersion_real
_atom_type_scat_dispersion_imag
_atom_type_scat_source
C C 0.0033 0.0016 'International Tables Vol C Tables 4.2.6.8 and 6.1.1.4'
H H 0.0000 0.0000 'International Tables Vol C Tables 4.2.6.8 and 6.1.1.4'
B B 0.0013 0.0007 'International Tables Vol C Tables 4.2.6.8 and 6.1.1.4'
N N 0.0061 0.0033 'International Tables Vol C Tables 4.2.6.8 and 6.1.1.4'
O O 0.0106 0.0060 'International Tables Vol C Tables 4.2.6.8 and 6.1.1.4'
Br Br -0.2901 2.4595 'International Tables Vol C Tables 4.2.6.8 and 6.1.1.4'

loop_
_geom_angle_atom_site_label_1
_geom_angle_atom_site_label_2
_geom_angle_atom_site_label_3
_geom_angle
N1 C1 C2 108.2(7)
N1 C1 H1 125.9
C2 C1 H1 125.9
C1 C2 C3 108.1(8)
C1 C2 H2 126.0
C3 C2 H2 126.0
C4 C3 C2 107.5(7)
C4 C3 H3 126.2
C2 C3 H3 126.2
C3 C4 N1 107.0(6)
C3 C4 C5 128.5(6)
N1 C4 C5 124.4(6)
O1 C5 C6 120.7(6)
O1 C5 C4 115.9(5)
C6 C5 C4 123.3(6)
C7 C6 C5 119.8(5)
C7 C6 H4 120.1
C5 C6 H4 120.1
O2 C7 C6 121.5(5)
O2 C7 C8 115.2(7)
C6 C7 C8 123.1(7)
C9 C8 N2 108.8(8)
C9 C8 C7 130.1(10)
N2 C8 C7 120.8(9)
C8 C9 C10 106.2(13)
C8 C9 H5 126.9
C10 C9 H5 126.9
C11 C10 C9 108.3(13)
C11 C10 H6 125.9
C9 C10 H6 125.9
C10 C11 N2 109.8(13)
C10 C11 H7 125.1
N2 C11 H7 125.1
C1 N1 C4 109.2(7)
C1 N1 H8 125.4
C4 N1 H8 125.4
C11 N2 C8 106.5(11)
C11 N2 H109 126.8
C8 N2 H109 126.8
C5 O1 B1 117.8(4)
C7 O2 B1 116.7(5)
O2 B1 O1 107.4(4)
O2 B1 C18 108.2(5)
O1 B1 C18 107.8(5)
O2 B1 C12 109.0(5)
O1 B1 C12 108.1(5)
C18 B1 C12 115.9(5)
C17 C12 C13 116.4(5)
C17 C12 B1 121.6(5)
C13 C12 B1 122.0(5)
C14 C13 C12 120.7(6)
C14 C13 H9 119.7
C12 C13 H9 119.7
C13 C14 C15 120.9(6)
C13 C14 H10 119.6
C15 C14 H10 119.6
C16 C15 C14 118.5(7)
C16 C15 H11 120.8
C14 C15 H11 120.8
C15 C16 C17 121.6(7)
C15 C16 H12 119.2
C17 C16 H12 119.2
C12 C17 C16 121.8(6)
C12 C17 H13 119.1
C16 C17 H13 119.1
C19 C18 C23 116.9(6)
C19 C18 B1 121.8(5)
C23 C18 B1 121.2(6)
C20 C19 C18 120.7(6)
C20 C19 H14 119.6
C18 C19 H14 119.6
C21 C20 C19 119.9(7)
C21 C20 H15 120.0
C19 C20 H15 120.0
C22 C21 C20 120.8(7)
C22 C21 H16 119.6
C20 C21 H16 119.6
C21 C22 C23 119.4(7)
C21 C22 H17 120.3
C23 C22 H17 120.3
C22 C23 C18 122.2(7)
C22 C23 H18 118.9
C18 C23 H18 118.9
C32 N3 C36 110.8(7)
C32 N3 C28 111.6(7)
C36 N3 C28 107.4(5)
C32 N3 C24 105.7(5)
C36 N3 C24 110.6(7)
C28 N3 C24 110.9(6)
C25 C24 N3 114.7(6)
C25 C24 H19 108.6
N3 C24 H19 108.6
C25 C24 H20 108.6
N3 C24 H20 108.6
H19 C24 H20 107.6
C24 C25 C26 109.7(7)
C24 C25 H21 109.7
C26 C25 H21 109.7
C24 C25 H22 109.7
C26 C25 H22 109.7
H21 C25 H22 108.2
C27 C26 C25 115.0(8)
C27 C26 H23 108.5
C25 C26 H23 108.5
C27 C26 H24 108.5
C25 C26 H24 108.5
H23 C26 H24 107.5
C26 C27 H25 109.5
C26 C27 H26 109.5
H25 C27 H26 109.5
C26 C27 H27 109.5
H25 C27 H27 109.5
H26 C27 H27 109.5
N3 C28 C29 115.8(5)
N3 C28 H28 108.3
C29 C28 H28 108.3
N3 C28 H29 108.3
C29 C28 H29 108.3
H28 C28 H29 107.4
C30 C29 C28 108.7(5)
C30 C29 H30 110.0
C28 C29 H30 110.0
C30 C29 H31 110.0
C28 C29 H31 110.0
H30 C29 H31 108.3
C31 C30 C29 111.8(6)
C31 C30 H32 109.3
C29 C30 H32 109.3
C31 C30 H33 109.3
C29 C30 H33 109.3
H32 C30 H33 107.9
C30 C31 H34 109.5
C30 C31 H35 109.5
H34 C31 H35 109.5
C30 C31 H36 109.5
H34 C31 H36 109.5
H35 C31 H36 109.5
N3 C32 C33 114.1(6)
N3 C32 H37 108.7
C33 C32 H37 108.7
N3 C32 H38 108.7
C33 C32 H38 108.7
H37 C32 H38 107.6
C34 C33 C32 110.7(6)
C34 C33 H39 109.5
C32 C33 H39 109.5
C34 C33 H40 109.5
C32 C33 H40 109.5
H39 C33 H40 108.1
C35 C34 C33 112.0(7)
C35 C34 H41 109.2
C33 C34 H41 109.2
C35 C34 H42 109.2
C33 C34 H42 109.2
H41 C34 H42 107.9
C34 C35 H43 109.5
C34 C35 H44 109.5
H43 C35 H44 109.5
C34 C35 H45 109.5
H43 C35 H45 109.5
H44 C35 H45 109.5
C37 C36 N3 115.4(6)
C37 C36 H46 108.4
N3 C36 H46 108.4
C37 C36 H47 108.4
N3 C36 H47 108.4
H46 C36 H47 107.5
C36 C37 C38 110.5(7)
C36 C37 H48 109.5
C38 C37 H48 109.5
C36 C37 H49 109.5
C38 C37 H49 109.5
H48 C37 H49 108.1
C39 C38 C37 100.3(11)
C39 C38 H50 111.7
C37 C38 H50 111.7
C39 C38 H51 111.7
C37 C38 H51 111.7
H50 C38 H51 109.5
C38 C39 H52 109.5
C38 C39 H53 109.5
H52 C39 H53 109.5
C38 C39 H54 109.5
H52 C39 H54 109.5
H53 C39 H54 109.5
N4 C40 C41 109.1(6)
N4 C40 H55 125.4
C41 C40 H55 125.4
C40 C41 C42 107.5(7)
C40 C41 H56 126.3
C42 C41 H56 126.3
C43 C42 C41 106.9(6)
C43 C42 H57 126.6
C41 C42 H57 126.6
C42 C43 N4 108.4(6)
C42 C43 C44 129.4(6)
N4 C43 C44 122.0(6)
O3 C44 C45 120.2(6)
O3 C44 C43 115.8(5)
C45 C44 C43 123.9(6)
C44 C45 C46 119.4(6)
C44 C45 H58 120.3
C46 C45 H58 120.3
O4 C46 C45 121.3(6)
O4 C46 C47 114.5(8)
C45 C46 C47 124.1(8)
C48 C47 N5 108.8(8)
C48 C47 C46 129.3(9)
N5 C47 C46 121.9(10)
C47 C48 C49 105.0(11)
C47 C48 H59 127.5
C49 C48 H59 127.5
C50 C49 C48 104.8(11)
C50 C49 H60 127.6
C48 C49 H60 127.6
N5 C50 C49 113.7(14)
N5 C50 H61 123.1
C49 C50 H61 123.1
C40 N4 C43 108.2(6)
C40 N4 H62 125.9
C43 N4 H62 125.9
C50 N5 C47 107.5(13)
C50 N5 H110 126.3
C47 N5 H110 126.3
C44 O3 B2 116.7(5)
C46 O4 B2 113.9(5)
O4 B2 O3 105.9(4)
O4 B2 C51 109.5(5)
O3 B2 C51 110.0(5)
O4 B2 C57 108.6(5)
O3 B2 C57 108.1(5)
C51 B2 C57 114.4(5)
C56 C51 C52 116.9(6)
C56 C51 B2 120.4(6)
C52 C51 B2 122.6(6)
C53 C52 C51 121.7(7)
C53 C52 H63 119.2
C51 C52 H63 119.2
C52 C53 C54 119.7(7)
C52 C53 H64 120.2
C54 C53 H64 120.2
C55 C54 C53 120.1(6)
C55 C54 H65 120.0
C53 C54 H65 120.0
C54 C55 C56 120.0(7)
C54 C55 H66 120.0
C56 C55 H66 120.0
C51 C56 C55 121.7(7)
C51 C56 H67 119.1
C55 C56 H67 119.1
C62 C57 C58 117.5(6)
C62 C57 B2 124.7(6)
C58 C57 B2 117.8(5)
C59 C58 C57 120.9(6)
C59 C58 H68 119.5
C57 C58 H68 119.5
C60 C59 C58 120.9(7)
C60 C59 H69 119.5
C58 C59 H69 119.5
C59 C60 C61 119.3(6)
C59 C60 H70 120.4
C61 C60 H70 120.4
C60 C61 C62 121.3(6)
C60 C61 H71 119.4
C62 C61 H71 119.4
C57 C62 C61 120.0(6)
C57 C62 H72 120.0
C61 C62 H72 120.0
C63 N6 C67 112.3(6)
C63 N6 C75 111.8(6)
C67 N6 C75 106.0(5)
C63 N6 C71 105.9(5)
C67 N6 C71 110.3(6)
C75 N6 C71 110.6(6)
N6 C63 C64 116.7(5)
N6 C63 H73 108.1
C64 C63 H73 108.1
N6 C63 H74 108.1
C64 C63 H74 108.1
H73 C63 H74 107.3
C65 C64 C63 109.4(6)
C65 C64 H75 109.8
C63 C64 H75 109.8
C65 C64 H76 109.8
C63 C64 H76 109.8
H75 C64 H76 108.2
C64 C65 C66 110.9(6)
C64 C65 H77 109.5
C66 C65 H77 109.5
C64 C65 H78 109.5
C66 C65 H78 109.5
H77 C65 H78 108.1
C65 C66 H79 109.5
C65 C66 H80 109.5
H79 C66 H80 109.5
C65 C66 H81 109.5
H79 C66 H81 109.5
H80 C66 H81 109.5
N6 C67 C68 115.1(5)
N6 C67 H82 108.5
C68 C67 H82 108.5
N6 C67 H83 108.5
C68 C67 H83 108.5
H82 C67 H83 107.5
C69 C68 C67 109.6(5)
C69 C68 H84 109.8
C67 C68 H84 109.8
C69 C68 H85 109.8
C67 C68 H85 109.8
H84 C68 H85 108.2
C70 C69 C68 112.5(5)
C70 C69 H86 109.1
C68 C69 H86 109.1
C70 C69 H87 109.1
C68 C69 H87 109.1
H86 C69 H87 107.8
C69 C70 H88 109.5
C69 C70 H89 109.5
H88 C70 H89 109.5
C69 C70 H90 109.5
H88 C70 H90 109.5
H89 C70 H90 109.5
C72 C71 N6 117.6(5)
C72 C71 H91 107.9
N6 C71 H91 107.9
C72 C71 H92 107.9
N6 C71 H92 107.9
H91 C71 H92 107.2
C71 C72 C73 110.4(6)
C71 C72 H93 109.6
C73 C72 H93 109.6
C71 C72 H94 109.6
C73 C72 H94 109.6
H93 C72 H94 108.1
C72 C73 C74 115.1(7)
C72 C73 H95 108.5
C74 C73 H95 108.5
C72 C73 H96 108.5
C74 C73 H96 108.5
H95 C73 H96 107.5
C73 C74 H97 109.5
C73 C74 H98 109.5
H97 C74 H98 109.5
C73 C74 H99 109.5
H97 C74 H99 109.5
H98 C74 H99 109.5
C76 C75 N6 114.9(6)
C76 C75 H100 108.5
N6 C75 H100 108.5
C76 C75 H101 108.5
N6 C75 H101 108.5
H100 C75 H101 107.5
C75 C76 C77 106.1(7)
C75 C76 H102 110.5
C77 C76 H102 110.5
C75 C76 H103 110.5
C77 C76 H103 110.5
H102 C76 H103 108.7
C78 C77 C76 88.6(10)
C78 C77 H104 113.9
C76 C77 H104 113.9
C78 C77 H105 113.9
C76 C77 H105 113.9
H104 C77 H105 111.1
C77 C78 H106 109.5
C77 C78 H107 109.5
H106 C78 H107 109.5
C77 C78 H108 109.5
H106 C78 H108 109.5
H107 C78 H108 109.5

loop_
_geom_bond_atom_site_label_1
_geom_bond_atom_site_label_2
_geom_bond_distance
C1 N1 1.340(10)
C1 C2 1.366(12)
C1 H1 0.9500
C2 C3 1.386(9)
C2 H2 0.9500
C3 C4 1.370(9)
C3 H3 0.9500
C4 N1 1.386(8)
C4 C5 1.411(8)
C5 O1 1.302(6)
C5 C6 1.392(8)
C6 C7 1.375(9)
C6 H4 0.9500
C7 O2 1.323(7)
C7 C8 1.438(9)
C8 C9 1.374(13)
C8 N2 1.392(11)
C9 C10 1.416(17)
C9 H5 0.9500
C10 C11 1.33(3)
C10 H6 0.9500
C11 N2 1.384(15)
C11 H7 0.9500
N1 H8 0.8800
N2 H109 0.8800
O1 B1 1.525(8)
O2 B1 1.522(7)
B1 C18 1.580(9)
B1 C12 1.624(8)
C12 C17 1.372(9)
C12 C13 1.417(9)
C13 C14 1.367(8)
C13 H9 0.9500
C14 C15 1.386(10)
C14 H10 0.9500
C15 C16 1.345(10)
C15 H11 0.9500
C16 C17 1.373(9)
C16 H12 0.9500
C17 H13 0.9500
C18 C19 1.396(8)
C18 C23 1.400(8)
C19 C20 1.392(9)
C19 H14 0.9500
C20 C21 1.392(11)
C20 H15 0.9500
C21 C22 1.345(11)
C21 H16 0.9500
C22 C23 1.392(10)
C22 H17 0.9500
C23 H18 0.9500
N3 C32 1.504(10)
N3 C36 1.517(9)
N3 C28 1.518(9)
N3 C24 1.523(11)
C24 C25 1.502(12)
C24 H19 0.9900
C24 H20 0.9900
C25 C26 1.509(14)
C25 H21 0.9900
C25 H22 0.9900
C26 C27 1.506(14)
C26 H23 0.9900
C26 H24 0.9900
C27 H25 0.9800
C27 H26 0.9800
C27 H27 0.9800
C28 C29 1.542(10)
C28 H28 0.9900
C28 H29 0.9900
C29 C30 1.520(10)
C29 H30 0.9900
C29 H31 0.9900
C30 C31 1.501(10)
C30 H32 0.9900
C30 H33 0.9900
C31 H34 0.9800
C31 H35 0.9800
C31 H36 0.9800
C32 C33 1.556(12)
C32 H37 0.9900
C32 H38 0.9900
C33 C34 1.500(12)
C33 H39 0.9900
C33 H40 0.9900
C34 C35 1.468(12)
C34 H41 0.9900
C34 H42 0.9900
C35 H43 0.9800
C35 H44 0.9800
C35 H45 0.9800
C36 C37 1.515(12)
C36 H46 0.9900
C36 H47 0.9900
C37 C38 1.560(12)
C37 H48 0.9900
C37 H49 0.9900
C38 C39 1.474(17)
C38 H50 0.9900
C38 H51 0.9900
C39 H52 0.9800
C39 H53 0.9800
C39 H54 0.9800
C40 N4 1.340(8)
C40 C41 1.372(9)
C40 H55 0.9500
C41 C42 1.401(9)
C41 H56 0.9500
C42 C43 1.365(9)
C42 H57 0.9500
C43 N4 1.388(7)
C43 C44 1.443(9)
C44 O3 1.306(6)
C44 C45 1.377(9)
C45 C46 1.382(10)
C45 H58 0.9500
C46 O4 1.319(8)
C46 C47 1.423(10)
C47 C48 1.366(13)
C47 N5 1.402(11)
C48 C49 1.474(15)
C48 H59 0.9500
C49 C50 1.34(2)
C49 H60 0.9500
C50 N5 1.289(15)
C50 H61 0.9500
N4 H62 0.8800
N5 H110 0.8800
O3 B2 1.538(8)
O4 B2 1.523(8)
B2 C51 1.598(8)
B2 C57 1.599(9)
C51 C56 1.385(9)
C51 C52 1.397(9)
C52 C53 1.387(9)
C52 H63 0.9500
C53 C54 1.391(11)
C53 H64 0.9500
C54 C55 1.354(10)
C54 H65 0.9500
C55 C56 1.405(8)
C55 H66 0.9500
C56 H67 0.9500
C57 C62 1.389(8)
C57 C58 1.404(8)
C58 C59 1.393(8)
C58 H68 0.9500
C59 C60 1.362(9)
C59 H69 0.9500
C60 C61 1.363(9)
C60 H70 0.9500
C61 C62 1.411(8)
C61 H71 0.9500
C62 H72 0.9500
N6 C63 1.481(9)
N6 C67 1.507(8)
N6 C75 1.532(9)
N6 C71 1.541(9)
C63 C64 1.526(10)
C63 H73 0.9900
C63 H74 0.9900
C64 C65 1.520(10)
C64 H75 0.9900
C64 H76 0.9900
C65 C66 1.523(12)
C65 H77 0.9900
C65 H78 0.9900
C66 H79 0.9800
C66 H80 0.9800
C66 H81 0.9800
C67 C68 1.533(9)
C67 H82 0.9900
C67 H83 0.9900
C68 C69 1.523(8)
C68 H84 0.9900
C68 H85 0.9900
C69 C70 1.516(9)
C69 H86 0.9900
C69 H87 0.9900
C70 H88 0.9800
C70 H89 0.9800
C70 H90 0.9800
C71 C72 1.492(10)
C71 H91 0.9900
C71 H92 0.9900
C72 C73 1.497(12)
C72 H93 0.9900
C72 H94 0.9900
C73 C74 1.511(11)
C73 H95 0.9900
C73 H96 0.9900
C74 H97 0.9800
C74 H98 0.9800
C74 H99 0.9800
C75 C76 1.500(11)
C75 H100 0.9900
C75 H101 0.9900
C76 C77 1.698(14)
C76 H102 0.9900
C76 H103 0.9900
C77 C78 1.433(12)
C77 H104 0.9900
C77 H105 0.9900
C78 H106 0.9800
C78 H107 0.9800
C78 H108 0.9800

loop_
_geom_torsion_atom_site_label_1
_geom_torsion_atom_site_label_2
_geom_torsion_atom_site_label_3
_geom_torsion_atom_site_label_4
_geom_torsion
N1 C1 C2 C3 -0.7(9)
C1 C2 C3 C4 0.5(8)
C2 C3 C4 N1 -0.2(7)
C2 C3 C4 C5 -176.4(6)
C3 C4 C5 O1 4.5(8)
N1 C4 C5 O1 -171.1(5)
C3 C4 C5 C6 -179.2(6)
N1 C4 C5 C6 5.2(8)
O1 C5 C6 C7 8.9(8)
C4 C5 C6 C7 -167.2(5)
C5 C6 C7 O2 -9.1(9)
C5 C6 C7 C8 166.4(6)
O2 C7 C8 C9 -11.0(10)
C6 C7 C8 C9 173.2(7)
O2 C7 C8 N2 175.7(6)
C6 C7 C8 N2 -0.1(10)
N2 C8 C9 C10 -3.9(9)
C7 C8 C9 C10 -177.8(8)
C8 C9 C10 C11 6.4(14)
C9 C10 C11 N2 -6.5(17)
C2 C1 N1 C4 0.5(8)
C3 C4 N1 C1 -0.2(7)
C5 C4 N1 C1 176.2(5)
C10 C11 N2 C8 4.1(14)
C9 C8 N2 C11 0.1(9)
C7 C8 N2 C11 174.7(7)
C6 C5 O1 B1 19.0(7)
C4 C5 O1 B1 -164.6(4)
C6 C7 O2 B1 -18.4(8)
C8 C7 O2 B1 165.7(5)
C7 O2 B1 O1 41.4(6)
C7 O2 B1 C18 157.6(5)
C7 O2 B1 C12 -75.5(6)
C5 O1 B1 O2 -42.1(6)
C5 O1 B1 C18 -158.6(4)
C5 O1 B1 C12 75.4(6)
O2 B1 C12 C17 -45.0(9)
O1 B1 C12 C17 -161.5(6)
C18 B1 C12 C17 77.4(8)
O2 B1 C12 C13 136.6(6)
O1 B1 C12 C13 20.1(8)
C18 B1 C12 C13 -101.0(7)
C17 C12 C13 C14 -0.7(11)
B1 C12 C13 C14 177.8(7)
C12 C13 C14 C15 0.1(13)
C13 C14 C15 C16 -0.5(15)
C14 C15 C16 C17 1.7(16)
C13 C12 C17 C16 1.9(12)
B1 C12 C17 C16 -176.6(8)
C15 C16 C17 C12 -2.4(16)
O2 B1 C18 C19 -133.5(6)
O1 B1 C18 C19 -17.6(7)
C12 B1 C18 C19 103.7(7)
O2 B1 C18 C23 48.0(7)
O1 B1 C18 C23 164.0(5)
C12 B1 C18 C23 -74.8(7)
C23 C18 C19 C20 -0.3(8)
B1 C18 C19 C20 -178.8(5)
C18 C19 C20 C21 0.1(9)
C19 C20 C21 C22 -0.1(10)
C20 C21 C22 C23 0.3(10)
C21 C22 C23 C18 -0.5(10)
C19 C18 C23 C22 0.5(9)
B1 C18 C23 C22 179.0(6)
C32 N3 C24 C25 -178.4(7)
C36 N3 C24 C25 61.7(8)
C28 N3 C24 C25 -57.3(8)
N3 C24 C25 C26 -175.4(6)
C24 C25 C26 C27 -179.1(7)
C32 N3 C28 C29 60.2(10)
C36 N3 C28 C29 -178.3(8)
C24 N3 C28 C29 -57.3(10)
N3 C28 C29 C30 -168.6(8)
C28 C29 C30 C31 -179.0(7)
C36 N3 C32 C33 -60.3(9)
C28 N3 C32 C33 59.3(9)
C24 N3 C32 C33 179.9(7)
N3 C32 C33 C34 179.7(7)
C32 C33 C34 C35 -178.3(7)
C32 N3 C36 C37 -56.5(12)
C28 N3 C36 C37 -178.6(10)
C24 N3 C36 C37 60.3(11)
N3 C36 C37 C38 174.0(9)
C36 C37 C38 C39 74.9(12)
N4 C40 C41 C42 0.5(7)
C40 C41 C42 C43 0.6(7)
C41 C42 C43 N4 -1.5(6)
C41 C42 C43 C44 -175.8(6)
C42 C43 C44 O3 2.4(9)
N4 C43 C44 O3 -171.2(5)
C42 C43 C44 C45 179.2(6)
N4 C43 C44 C45 5.6(9)
O3 C44 C45 C46 17.5(9)
C43 C44 C45 C46 -159.2(5)
C44 C45 C46 O4 -12.3(9)
C44 C45 C46 C47 163.0(6)
O4 C46 C47 C48 1.9(10)
C45 C46 C47 C48 -173.7(7)
O4 C46 C47 N5 -179.4(6)
C45 C46 C47 N5 5.0(10)
N5 C47 C48 C49 2.3(9)
C46 C47 C48 C49 -178.9(7)
C47 C48 C49 C50 -4.4(12)
C48 C49 C50 N5 5.3(15)
C41 C40 N4 C43 -1.4(7)
C42 C43 N4 C40 1.9(6)
C44 C43 N4 C40 176.7(5)
C49 C50 N5 C47 -4.0(14)
C48 C47 N5 C50 0.8(9)
C46 C47 N5 C50 -178.2(7)
C45 C44 O3 B2 14.2(8)
C43 C44 O3 B2 -168.8(5)
C45 C46 O4 B2 -23.8(7)
C47 C46 O4 B2 160.5(5)
C46 O4 B2 O3 49.8(6)
C46 O4 B2 C51 -68.8(6)
C46 O4 B2 C57 165.7(5)
C44 O3 B2 O4 -45.8(6)
C44 O3 B2 C51 72.5(6)
C44 O3 B2 C57 -162.0(5)
O4 B2 C51 C56 -41.8(8)
O3 B2 C51 C56 -157.9(6)
C57 B2 C51 C56 80.3(8)
O4 B2 C51 C52 136.0(6)
O3 B2 C51 C52 20.0(8)
C57 B2 C51 C52 -101.8(7)
C56 C51 C52 C53 -1.6(10)
B2 C51 C52 C53 -179.5(6)
C51 C52 C53 C54 0.1(12)
C52 C53 C54 C55 0.6(12)
C53 C54 C55 C56 0.1(12)
C52 C51 C56 C55 2.3(10)
B2 C51 C56 C55 -179.7(6)
C54 C55 C56 C51 -1.6(11)
O4 B2 C57 C62 0.0(8)
O3 B2 C57 C62 114.5(6)
C51 B2 C57 C62 -122.7(6)
O4 B2 C57 C58 178.8(4)
O3 B2 C57 C58 -66.7(6)
C51 B2 C57 C58 56.1(7)
C62 C57 C58 C59 -3.4(8)
B2 C57 C58 C59 177.7(5)
C57 C58 C59 C60 2.0(9)
C58 C59 C60 C61 1.5(10)
C59 C60 C61 C62 -3.6(10)
C58 C57 C62 C61 1.4(9)
B2 C57 C62 C61 -179.8(5)
C60 C61 C62 C57 2.1(10)
C67 N6 C63 C64 60.4(7)
C75 N6 C63 C64 -58.6(8)
C71 N6 C63 C64 -179.1(6)
N6 C63 C64 C65 172.4(6)
C63 C64 C65 C66 176.0(6)
C63 N6 C67 C68 65.3(8)
C75 N6 C67 C68 -172.4(7)
C71 N6 C67 C68 -52.6(8)
N6 C67 C68 C69 -174.5(6)
C67 C68 C69 C70 -174.5(6)
C63 N6 C71 C72 -179.4(6)
C67 N6 C71 C72 -57.7(8)
C75 N6 C71 C72 59.3(8)
N6 C71 C72 C73 169.8(6)
C71 C72 C73 C74 -177.6(7)
C63 N6 C75 C76 -51.0(12)
C67 N6 C75 C76 -173.7(10)
C71 N6 C75 C76 66.8(12)
N6 C75 C76 C77 172.6(9)
C75 C76 C77 C78 91.4(12)
